data_4335321
loop_
_publ_author_name
'Marcel A. H. Moelands'
'Sjoerd Nijsse'
'Emma Folkertsma'
'Bas de Bruin'
'Martin Lutz'
'Anthony L. Spek'
'Robertus J. M. Klein Gebbink'

_publ_contact_author_address
; Bijvoet Center for Biomolecular Research
  Crystal and Structural Chemistry
  Utrecht University
  Padualaan 8
  3584 CH Utrecht
  The Netherlands
;
_publ_contact_author_email m.lutz@uu.nl
_publ_contact_author_fax '[+31] 30 2533940'
_publ_contact_author_name 'Martin Lutz'
_publ_contact_author_phone '[+31] 30 2533902'
_publ_section_title
;
 Bioinspired Nonheme Iron Complexes Derived from an Extended Series of
 N,N,O-Ligated BAIP Ligands
;
_journal_name_full 'Inorganic Chemistry'
_journal_page_first 7394
_journal_page_last 7410
_journal_paper_doi 10.1021/ic400096e
_journal_volume 52
_journal_year 2013
_chemical_formula_moiety 'C28 H40 Fe N8 O4, 2(C F3 O3 S),  1.95(C2 H3 N)'
_chemical_formula_sum 'C33.9 H45.85 F6 Fe N9.95 O10 S2'
_chemical_formula_weight 986.73
_chemical_name_systematic
; 
 ? 
;
_space_group_IT_number 2
_symmetry_cell_setting triclinic
_symmetry_space_group_name_Hall '-P 1'
_symmetry_space_group_name_H-M 'P -1'
_atom_sites_solution_hydrogens geom
_atom_sites_solution_primary direct
_atom_sites_solution_secondary difmap
_audit_creation_method SHELXL-97
_cell_angle_alpha 87.999(1)
_cell_angle_beta 88.800(1)
_cell_angle_gamma 89.251(1)
_cell_formula_units_Z 4
_cell_length_a 14.3823(2)
_cell_length_b 14.6648(4)
_cell_length_c 22.2031(7)
_cell_measurement_reflns_used 20726
_cell_measurement_temperature 150(2)
_cell_measurement_theta_max 24.97
_cell_measurement_theta_min 1.64
_cell_volume 4678.7(2)
_computing_cell_refinement Peakref
_computing_data_collection 'Nonius COLLECT'
_computing_data_reduction 'Eval14, Sadabs'
_computing_structure_refinement 'SHELXL-97 (Sheldrick, 1997)'
_computing_structure_solution 'SHELXS-97 (Sheldrick, 1990)'
_diffrn_ambient_temperature 150(2)
_diffrn_measured_fraction_theta_full 0.997
_diffrn_measured_fraction_theta_max 0.997
_diffrn_measurement_device_type 'Nonius KappaCCD'
_diffrn_measurement_method '\f and \w scans'
_diffrn_radiation_monochromator graphite
_diffrn_radiation_source 'rotating anode'
_diffrn_radiation_type MoK\a
_diffrn_radiation_wavelength 0.71073
_diffrn_reflns_av_R_equivalents 0.0552
_diffrn_reflns_av_sigmaI/netI 0.0597
_diffrn_reflns_limit_h_max 15
_diffrn_reflns_limit_h_min -15
_diffrn_reflns_limit_k_max 16
_diffrn_reflns_limit_k_min -16
_diffrn_reflns_limit_l_max 24
_diffrn_reflns_limit_l_min -24
_diffrn_reflns_number 47185
_diffrn_reflns_theta_full 23.00
_diffrn_reflns_theta_max 23.00
_diffrn_reflns_theta_min 1.64
_exptl_absorpt_coefficient_mu 0.496
_exptl_absorpt_correction_T_max 0.7452
_exptl_absorpt_correction_T_min 0.5492
_exptl_absorpt_correction_type multi-scan
_exptl_absorpt_process_details SADABS-2008/1
_exptl_crystal_colour colourless
_exptl_crystal_density_diffrn 1.401
_exptl_crystal_description plate
_exptl_crystal_F_000 2044
_exptl_crystal_size_max 0.63
_exptl_crystal_size_mid 0.42
_exptl_crystal_size_min 0.04
_refine_diff_density_max 1.369
_refine_diff_density_min -0.605
_refine_diff_density_rms 0.098
_refine_ls_extinction_method none
_refine_ls_goodness_of_fit_ref 1.078
_refine_ls_hydrogen_treatment constr
_refine_ls_matrix_type full
_refine_ls_number_parameters 1227
_refine_ls_number_reflns 12969
_refine_ls_number_restraints 469
_refine_ls_restrained_S_all 1.131
_refine_ls_R_factor_all 0.1102
_refine_ls_R_factor_gt 0.0680
_refine_ls_shift/su_max 0.007
_refine_ls_shift/su_mean 0.000
_refine_ls_structure_factor_coef Fsqd
_refine_ls_weighting_details 'calc w=1/[\s^2^(Fo^2^)+(0.0879P)^2^+11.6187P] where P=(Fo^2^+2Fc^2^)/3'
_refine_ls_weighting_scheme calc
_refine_ls_wR_factor_gt 0.1657
_refine_ls_wR_factor_ref 0.1909
_reflns_number_gt 8599
_reflns_number_total 12969
_reflns_threshold_expression I>2\s(I)
_cod_data_source_file ic400096e_si_001_2.cif
_cod_data_source_block l0063a
_cod_original_formula_sum 'C33.90 H45.85 F6 Fe N9.95 O10 S2'
_cod_database_code 4335321

loop_
_symmetry_equiv_pos_as_xyz
'x, y, z'
'-x, -y, -z'

loop_
_atom_site_label
_atom_site_type_symbol
_atom_site_fract_x
_atom_site_fract_y
_atom_site_fract_z
_atom_site_U_iso_or_equiv
_atom_site_adp_type
_atom_site_occupancy
_atom_site_symmetry_multiplicity
_atom_site_calc_flag
_atom_site_refinement_flags
_atom_site_disorder_assembly
_atom_site_disorder_group
Fe1 Fe 0.0000 0.0000 0.0000 0.0256(3) Uani 1 2 d S . .
O11 O 0.0848(3) 0.0511(3) 0.07550(17) 0.0314(10) Uani 1 1 d . . .
O21 O 0.1599(3) 0.1354(3) 0.14006(19) 0.0460(12) Uani 1 1 d D A .
N11 N -0.1200(3) 0.0406(3) 0.0500(2) 0.0308(12) Uani 1 1 d . . .
N21 N -0.2009(3) 0.1273(3) 0.1117(2) 0.0305(12) Uani 1 1 d . . .
N31 N -0.0179(4) 0.2860(3) -0.0339(2) 0.0326(12) Uani 1 1 d . . .
N41 N 0.0002(3) 0.1366(3) -0.03516(19) 0.0270(11) Uani 1 1 d . . .
C11 C -0.1968(5) -0.0065(4) 0.0724(3) 0.0390(16) Uani 1 1 d . . .
H11 H -0.2122 -0.0669 0.0625 0.047 Uiso 1 1 calc R . .
C21 C -0.2462(5) 0.0458(4) 0.1101(3) 0.0386(16) Uani 1 1 d . . .
H21 H -0.3018 0.0295 0.1314 0.046 Uiso 1 1 calc R . .
C31 C -0.1258(4) 0.1225(4) 0.0748(3) 0.0277(14) Uani 1 1 d . . .
C41 C -0.0592(4) 0.1994(4) 0.0626(2) 0.0264(14) Uani 1 1 d . . .
H41 H -0.0954 0.2568 0.0699 0.032 Uiso 1 1 calc R . .
C51 C -0.0263(4) 0.2060(4) -0.0018(2) 0.0276(14) Uani 1 1 d . . .
C61 C 0.0143(5) 0.2663(4) -0.0909(2) 0.0368(16) Uani 1 1 d . . .
H61 H 0.0265 0.3086 -0.1234 0.044 Uiso 1 1 calc R . .
C71 C 0.0252(5) 0.1744(4) -0.0911(3) 0.0359(16) Uani 1 1 d . . .
H71 H 0.0467 0.1409 -0.1246 0.043 Uiso 1 1 calc R . .
C81 C 0.0216(4) 0.1979(4) 0.1074(2) 0.0297(14) Uani 1 1 d . . .
H81A H 0.0567 0.2551 0.1009 0.036 Uiso 1 1 calc R . .
H81B H -0.0055 0.1982 0.1488 0.036 Uiso 1 1 calc R . .
C91 C 0.0893(4) 0.1199(4) 0.1045(2) 0.0305(15) Uani 1 1 d . . .
C101 C -0.2320(5) 0.2060(4) 0.1463(3) 0.0412(17) Uani 1 1 d . . .
H10A H -0.1776 0.2383 0.1603 0.062 Uiso 1 1 calc R . .
H10B H -0.2698 0.1849 0.1812 0.062 Uiso 1 1 calc R . .
H10C H -0.2692 0.2475 0.1206 0.062 Uiso 1 1 calc R . .
C111 C -0.0387(5) 0.3781(4) -0.0135(3) 0.0446(18) Uani 1 1 d . . .
H11A H -0.1032 0.3812 0.0016 0.067 Uiso 1 1 calc R . .
H11B H -0.0303 0.4222 -0.0472 0.067 Uiso 1 1 calc R . .
H11C H 0.0034 0.3926 0.0189 0.067 Uiso 1 1 calc R . .
C121 C 0.2345(5) 0.0682(5) 0.1448(3) 0.057(2) Uani 1 1 d D . .
H12A H 0.2730 0.0680 0.1073 0.068 Uiso 0.547(12) 1 calc PR A 1
H12B H 0.2096 0.0063 0.1529 0.068 Uiso 0.547(12) 1 calc PR A 1
H12C H 0.2440 0.0398 0.1053 0.068 Uiso 0.453(12) 1 calc PR A 2
H12D H 0.2927 0.0996 0.1543 0.068 Uiso 0.453(12) 1 calc PR A 2
C13A C 0.2894(8) 0.0978(10) 0.1960(5) 0.053(4) Uani 0.547(12) 1 d PDU A 1
H13A H 0.3424 0.0546 0.2009 0.063 Uiso 0.547(12) 1 calc PR A 1
H13B H 0.3158 0.1582 0.1846 0.063 Uiso 0.547(12) 1 calc PR A 1
C14A C 0.2432(11) 0.1053(13) 0.2545(5) 0.069(5) Uani 0.547(12) 1 d PDU A 1
H14A H 0.2078 0.1628 0.2555 0.104 Uiso 0.547(12) 1 calc PR A 1
H14B H 0.2898 0.1041 0.2861 0.104 Uiso 0.547(12) 1 calc PR A 1
H14C H 0.2008 0.0540 0.2614 0.104 Uiso 0.547(12) 1 calc PR A 1
C13B C 0.2170(12) -0.0027(9) 0.1903(6) 0.055(5) Uani 0.453(12) 1 d PDU A 2
H13C H 0.2629 -0.0528 0.1853 0.065 Uiso 0.453(12) 1 calc PR A 2
H13D H 0.1543 -0.0277 0.1848 0.065 Uiso 0.453(12) 1 calc PR A 2
C14B C 0.2228(14) 0.0313(14) 0.2515(6) 0.070(6) Uani 0.453(12) 1 d PDU A 2
H14D H 0.2882 0.0395 0.2614 0.105 Uiso 0.453(12) 1 calc PR A 2
H14E H 0.1946 -0.0129 0.2803 0.105 Uiso 0.453(12) 1 calc PR A 2
H14F H 0.1896 0.0898 0.2537 0.105 Uiso 0.453(12) 1 calc PR A 2
Fe2 Fe 0.0000 0.5000 0.5000 0.0285(3) Uani 1 2 d S . .
O12 O 0.0508(3) 0.4167(3) 0.57561(18) 0.0366(10) Uani 1 1 d . . .
O22 O 0.1087(3) 0.3705(3) 0.66379(17) 0.0412(11) Uani 1 1 d . . .
N12 N 0.0280(3) 0.6147(3) 0.5538(2) 0.0297(12) Uani 1 1 d . . .
N22 N 0.1095(4) 0.6987(3) 0.6136(2) 0.0298(12) Uani 1 1 d . . .
N32 N 0.2868(3) 0.5492(3) 0.4705(2) 0.0342(13) Uani 1 1 d . . .
N42 N 0.1389(3) 0.5142(3) 0.4669(2) 0.0318(12) Uani 1 1 d . . .
C12 C -0.0278(5) 0.6835(4) 0.5748(3) 0.0381(16) Uani 1 1 d . . .
H12 H -0.0912 0.6932 0.5649 0.046 Uiso 1 1 calc R . .
C22 C 0.0213(4) 0.7357(4) 0.6118(3) 0.0345(15) Uani 1 1 d . . .
H22 H -0.0010 0.7876 0.6324 0.041 Uiso 1 1 calc R . .
C32 C 0.1111(4) 0.6248(4) 0.5768(2) 0.0278(14) Uani 1 1 d . . .
C42 C 0.1945(4) 0.5652(4) 0.5673(2) 0.0309(15) Uani 1 1 d . . .
H42 H 0.2496 0.6023 0.5773 0.037 Uiso 1 1 calc R . .
C52 C 0.2061(4) 0.5431(4) 0.5015(3) 0.0298(14) Uani 1 1 d . . .
C62 C 0.2701(5) 0.5231(5) 0.4121(3) 0.0395(17) Uani 1 1 d . . .
H62 H 0.3140 0.5203 0.3795 0.047 Uiso 1 1 calc R . .
C72 C 0.1798(5) 0.5025(4) 0.4110(3) 0.0360(16) Uani 1 1 d . . .
H72 H 0.1484 0.4827 0.3766 0.043 Uiso 1 1 calc R . .
C82 C 0.1958(4) 0.4801(4) 0.6109(3) 0.0345(15) Uani 1 1 d . . .
H82A H 0.2501 0.4416 0.5997 0.041 Uiso 1 1 calc R . .
H82B H 0.2060 0.5012 0.6521 0.041 Uiso 1 1 calc R . .
C92 C 0.1115(4) 0.4212(4) 0.6131(3) 0.0316(15) Uani 1 1 d . . .
C102 C 0.1868(5) 0.7317(4) 0.6483(3) 0.0418(17) Uani 1 1 d . . .
H10D H 0.2139 0.6809 0.6720 0.063 Uiso 1 1 calc R . .
H10E H 0.1639 0.7788 0.6754 0.063 Uiso 1 1 calc R . .
H10F H 0.2343 0.7577 0.6207 0.063 Uiso 1 1 calc R . .
C112 C 0.3763(5) 0.5783(5) 0.4907(3) 0.0496(19) Uani 1 1 d . . .
H11D H 0.3716 0.6419 0.5027 0.074 Uiso 1 1 calc R . .
H11E H 0.4224 0.5732 0.4578 0.074 Uiso 1 1 calc R . .
H11F H 0.3954 0.5395 0.5252 0.074 Uiso 1 1 calc R . .
C122 C 0.0264(5) 0.3134(5) 0.6735(3) 0.0464(18) Uani 1 1 d . . .
H12E H 0.0306 0.2599 0.6475 0.056 Uiso 1 1 calc R . .
H12F H -0.0305 0.3487 0.6632 0.056 Uiso 1 1 calc R . .
C132 C 0.0228(6) 0.2823(5) 0.7392(3) 0.061(2) Uani 1 1 d . . .
H13E H 0.0298 0.3353 0.7651 0.073 Uiso 1 1 calc R . .
H13F H 0.0741 0.2384 0.7477 0.073 Uiso 1 1 calc R . .
C142 C -0.0711(7) 0.2369(7) 0.7523(4) 0.085(3) Uani 1 1 d . . .
H14G H -0.1213 0.2816 0.7454 0.128 Uiso 1 1 calc R . .
H14H H -0.0738 0.2144 0.7944 0.128 Uiso 1 1 calc R . .
H14I H -0.0781 0.1858 0.7256 0.128 Uiso 1 1 calc R . .
Fe3 Fe 0.5000 0.0000 0.5000 0.0282(3) Uani 1 2 d S . .
O13 O 0.4441(3) -0.0846(3) 0.57491(18) 0.0368(11) Uani 1 1 d . . .
O23 O 0.3830(3) -0.1319(3) 0.66328(17) 0.0415(11) Uani 1 1 d . . .
N13 N 0.3628(3) 0.0165(3) 0.4672(2) 0.0322(12) Uani 1 1 d . . .
N23 N 0.2121(4) 0.0468(3) 0.4720(2) 0.0344(13) Uani 1 1 d . . .
N33 N 0.3802(4) 0.1965(3) 0.6151(2) 0.0315(12) Uani 1 1 d . . .
N43 N 0.4659(4) 0.1135(3) 0.5544(2) 0.0326(12) Uani 1 1 d . . .
C13 C 0.3251(5) 0.0036(5) 0.4116(3) 0.0393(17) Uani 1 1 d . . .
H13 H 0.3590 -0.0154 0.3769 0.047 Uiso 1 1 calc R . .
C23 C 0.2331(5) 0.0219(4) 0.4137(3) 0.0401(17) Uani 1 1 d . . .
H23 H 0.1909 0.0185 0.3815 0.048 Uiso 1 1 calc R . .
C33 C 0.2931(4) 0.0426(4) 0.5021(3) 0.0292(14) Uani 1 1 d . . .
C43 C 0.3001(4) 0.0653(4) 0.5680(2) 0.0310(15) Uani 1 1 d . . .
H43 H 0.2435 0.1026 0.5780 0.037 Uiso 1 1 calc R . .
C53 C 0.3818(4) 0.1244(4) 0.5783(2) 0.0279(14) Uani 1 1 d . . .
C63 C 0.4683(5) 0.2319(4) 0.6133(3) 0.0359(16) Uani 1 1 d . . .
H63 H 0.4887 0.2830 0.6343 0.043 Uiso 1 1 calc R . .
C73 C 0.5196(5) 0.1811(4) 0.5763(3) 0.0350(15) Uani 1 1 d . . .
H73 H 0.5835 0.1903 0.5667 0.042 Uiso 1 1 calc R . .
C83 C 0.2975(4) -0.0202(4) 0.6115(3) 0.0327(15) Uani 1 1 d . . .
H83A H 0.2848 0.0009 0.6528 0.039 Uiso 1 1 calc R . .
H83B H 0.2443 -0.0579 0.6005 0.039 Uiso 1 1 calc R . .
C93 C 0.3814(4) -0.0796(4) 0.6132(3) 0.0306(15) Uani 1 1 d . . .
C103 C 0.1203(4) 0.0735(5) 0.4938(3) 0.0473(18) Uani 1 1 d . . .
H10G H 0.1018 0.0334 0.5281 0.071 Uiso 1 1 calc R . .
H10H H 0.0754 0.0685 0.4615 0.071 Uiso 1 1 calc R . .
H10I H 0.1215 0.1368 0.5066 0.071 Uiso 1 1 calc R . .
C113 C 0.3017(5) 0.2312(4) 0.6502(3) 0.0414(17) Uani 1 1 d . . .
H11G H 0.2486 0.2419 0.6239 0.062 Uiso 1 1 calc R . .
H11H H 0.3188 0.2886 0.6681 0.062 Uiso 1 1 calc R . .
H11I H 0.2850 0.1865 0.6823 0.062 Uiso 1 1 calc R . .
C123 C 0.4646(5) -0.1913(5) 0.6715(3) 0.0453(18) Uani 1 1 d . . .
H12G H 0.5218 -0.1580 0.6593 0.054 Uiso 1 1 calc R . .
H12H H 0.4600 -0.2452 0.6461 0.054 Uiso 1 1 calc R . .
C133 C 0.4688(6) -0.2211(5) 0.7365(3) 0.062(2) Uani 1 1 d . . .
H13G H 0.4156 -0.2609 0.7473 0.074 Uiso 1 1 calc R . .
H13H H 0.4650 -0.1671 0.7620 0.074 Uiso 1 1 calc R . .
C143 C 0.5597(6) -0.2727(6) 0.7477(3) 0.074(3) Uani 1 1 d . . .
H14J H 0.5661 -0.3224 0.7195 0.110 Uiso 1 1 calc R . .
H14K H 0.5596 -0.2980 0.7891 0.110 Uiso 1 1 calc R . .
H14L H 0.6120 -0.2309 0.7417 0.110 Uiso 1 1 calc R . .
Fe4 Fe 0.5000 0.5000 0.0000 0.0272(3) Uani 1 2 d S . .
O14 O 0.4103(3) 0.5513(3) 0.07487(17) 0.0324(10) Uani 1 1 d . . .
O24 O 0.3274(3) 0.6359(3) 0.13944(18) 0.0381(11) Uani 1 1 d . . .
N14 N 0.4999(3) 0.6370(3) -0.0351(2) 0.0287(12) Uani 1 1 d . . .
N24 N 0.5146(4) 0.7859(3) -0.0335(2) 0.0355(13) Uani 1 1 d . . .
N34 N 0.6949(3) 0.6257(3) 0.1098(2) 0.0336(12) Uani 1 1 d . . .
N44 N 0.6167(3) 0.5396(3) 0.0498(2) 0.0316(12) Uani 1 1 d . . .
C14 C 0.4777(5) 0.6739(4) -0.0907(3) 0.0355(16) Uani 1 1 d . . .
H14 H 0.4589 0.6404 -0.1242 0.043 Uiso 1 1 calc R . .
C24 C 0.4868(5) 0.7659(4) -0.0903(3) 0.0382(16) Uani 1 1 d . . .
H24 H 0.4759 0.8082 -0.1229 0.046 Uiso 1 1 calc R . .
C34 C 0.5218(4) 0.7058(4) -0.0015(2) 0.0287(14) Uani 1 1 d . . .
C44 C 0.5524(4) 0.6982(4) 0.0631(2) 0.0266(14) Uani 1 1 d . . .
H44 H 0.5869 0.7554 0.0705 0.032 Uiso 1 1 calc R . .
C54 C 0.6198(4) 0.6209(4) 0.0743(2) 0.0278(14) Uani 1 1 d . . .
C64 C 0.7411(5) 0.5430(4) 0.1079(3) 0.0397(17) Uani 1 1 d . . .
H64 H 0.7963 0.5260 0.1284 0.048 Uiso 1 1 calc R . .
C74 C 0.6925(4) 0.4908(4) 0.0710(3) 0.0386(16) Uani 1 1 d . . .
H74 H 0.7083 0.4299 0.0612 0.046 Uiso 1 1 calc R . .
C84 C 0.4692(4) 0.6960(4) 0.1084(3) 0.0306(15) Uani 1 1 d . . .
H84A H 0.4944 0.6938 0.1496 0.037 Uiso 1 1 calc R . .
H84B H 0.4344 0.7544 0.1034 0.037 Uiso 1 1 calc R . .
C94 C 0.4018(4) 0.6205(4) 0.1046(3) 0.0324(15) Uani 1 1 d . . .
C104 C 0.5316(6) 0.8781(4) -0.0130(3) 0.049(2) Uani 1 1 d . . .
H10J H 0.4872 0.8922 0.0195 0.074 Uiso 1 1 calc R . .
H10K H 0.5238 0.9223 -0.0467 0.074 Uiso 1 1 calc R . .
H10L H 0.5951 0.8812 0.0019 0.074 Uiso 1 1 calc R . .
C114 C 0.7242(5) 0.7040(5) 0.1439(3) 0.0432(17) Uani 1 1 d . . .
H11J H 0.7494 0.7511 0.1160 0.065 Uiso 1 1 calc R . .
H11K H 0.7721 0.6842 0.1724 0.065 Uiso 1 1 calc R . .
H11L H 0.6705 0.7290 0.1660 0.065 Uiso 1 1 calc R . .
C124 C 0.2551(5) 0.5661(5) 0.1426(3) 0.0437(17) Uani 1 1 d . . .
H12I H 0.2489 0.5396 0.1026 0.052 Uiso 1 1 calc R . .
H12J H 0.1947 0.5947 0.1538 0.052 Uiso 1 1 calc R . .
C134 C 0.2784(5) 0.4921(6) 0.1881(3) 0.058(2) Uani 1 1 d . . .
H13I H 0.3391 0.4642 0.1769 0.070 Uiso 1 1 calc R . .
H13J H 0.2307 0.4441 0.1873 0.070 Uiso 1 1 calc R . .
C144 C 0.2831(7) 0.5274(7) 0.2519(3) 0.081(3) Uani 1 1 d . . .
H14M H 0.3385 0.5651 0.2551 0.122 Uiso 1 1 calc R . .
H14N H 0.2865 0.4757 0.2809 0.122 Uiso 1 1 calc R . .
H14O H 0.2273 0.5642 0.2606 0.122 Uiso 1 1 calc R . .
S5 S 0.95652(13) -0.02070(11) 0.33852(7) 0.0406(4) Uani 1 1 d D . .
F15 F 0.9537(4) -0.0304(4) 0.22125(18) 0.0960(18) Uani 1 1 d D . .
F25 F 0.9835(4) 0.1034(3) 0.2528(2) 0.0951(17) Uani 1 1 d D . .
F35 F 0.8453(3) 0.0525(4) 0.25791(19) 0.0817(15) Uani 1 1 d D . .
O15 O 1.0516(3) -0.0452(4) 0.3363(2) 0.0663(16) Uani 1 1 d . . .
O25 O 0.8923(3) -0.0945(3) 0.3446(2) 0.0512(13) Uani 1 1 d . . .
O35 O 0.9329(4) 0.0544(3) 0.3764(2) 0.0592(14) Uani 1 1 d . . .
C5 C 0.9342(4) 0.0283(4) 0.2636(3) 0.057(2) Uani 1 1 d D . .
S6 S 0.98186(11) 0.44336(10) 0.15854(6) 0.0302(4) Uani 1 1 d D . .
F16 F 1.0601(4) 0.4569(4) 0.2632(2) 0.0992(19) Uani 1 1 d D . .
F26 F 0.9174(4) 0.4265(3) 0.2680(2) 0.0889(17) Uani 1 1 d D . .
F36 F 1.0127(5) 0.3217(3) 0.2441(2) 0.103(2) Uani 1 1 d D . .
O16 O 0.9583(3) 0.5382(3) 0.1603(2) 0.0490(12) Uani 1 1 d . . .
O26 O 0.9088(3) 0.3868(3) 0.1389(2) 0.0450(12) Uani 1 1 d . . .
O36 O 1.0709(3) 0.4225(3) 0.1329(2) 0.0548(13) Uani 1 1 d . . .
C6 C 0.9940(4) 0.4100(4) 0.2373(3) 0.054(2) Uani 1 1 d D . .
S7 S 0.55846(12) 0.48264(12) 0.34232(7) 0.0381(4) Uani 1 1 d D . .
F17 F 0.6687(3) 0.5514(4) 0.25863(19) 0.0827(15) Uani 1 1 d D . .
F27 F 0.5579(4) 0.4720(3) 0.22457(18) 0.0870(16) Uani 1 1 d D . .
F37 F 0.5289(4) 0.6059(3) 0.2568(2) 0.0932(17) Uani 1 1 d D . .
O17 O 0.6218(3) 0.4066(3) 0.3464(2) 0.0477(12) Uani 1 1 d . . .
O27 O 0.5820(3) 0.5571(3) 0.3796(2) 0.0511(13) Uani 1 1 d . . .
O37 O 0.4638(3) 0.4619(3) 0.3429(2) 0.0537(13) Uani 1 1 d . . .
C7 C 0.5796(4) 0.5303(4) 0.2658(3) 0.053(2) Uani 1 1 d D . .
S8 S 0.51527(11) 0.94228(10) 0.15960(6) 0.0304(4) Uani 1 1 d D B .
F18A F 0.4681(8) 0.9613(7) 0.2740(5) 0.083(4) Uani 0.51 1 d PDU B 3
F28A F 0.6054(6) 0.9155(9) 0.2580(6) 0.089(5) Uani 0.51 1 d PDU B 3
F38A F 0.4864(9) 0.8221(5) 0.2461(6) 0.075(4) Uani 0.51 1 d PDU B 3
F18B F 0.4375(7) 0.9350(8) 0.2648(5) 0.083(5) Uani 0.49 1 d PDU B 4
F28B F 0.5884(8) 0.9400(9) 0.2680(6) 0.086(5) Uani 0.49 1 d PDU B 4
F38B F 0.5277(9) 0.8162(5) 0.2449(6) 0.062(4) Uani 0.49 1 d PDU B 4
O18 O 0.4252(3) 0.9175(4) 0.1411(3) 0.0620(15) Uani 1 1 d . . .
O28 O 0.5312(3) 1.0389(3) 0.16046(19) 0.0447(12) Uani 1 1 d . . .
O38 O 0.5896(3) 0.8891(3) 0.1342(2) 0.0464(12) Uani 1 1 d . . .
C8 C 0.5177(5) 0.9071(4) 0.2392(3) 0.068(3) Uani 1 1 d D . .
N1A N 0.2685(5) 0.7201(5) 0.0012(3) 0.0516(18) Uani 0.90 1 d PU . .
C1A C 0.2553(5) 0.7760(5) 0.0333(3) 0.0381(18) Uani 0.90 1 d PU . .
C2A C 0.2354(6) 0.8474(7) 0.0753(4) 0.069(3) Uani 0.90 1 d PU . .
H2A H 0.1791 0.8807 0.0628 0.104 Uiso 0.90 1 d P . .
H2B H 0.2879 0.8896 0.0747 0.104 Uiso 0.90 1 d P . .
H2C H 0.2263 0.8205 0.1156 0.104 Uiso 0.90 1 d P . .
N1B N 0.2339(5) 0.2139(5) 0.0012(3) 0.0553(18) Uani 0.90 1 d PU . .
C1B C 0.2459(5) 0.2697(5) 0.0323(3) 0.0407(19) Uani 0.90 1 d PU . .
C2B C 0.2621(6) 0.3416(6) 0.0746(4) 0.068(3) Uani 0.90 1 d PU . .
H2D H 0.2920 0.3154 0.1105 0.102 Uiso 0.90 1 d P . .
H2E H 0.2026 0.3701 0.0860 0.102 Uiso 0.90 1 d P . .
H2F H 0.3027 0.3878 0.0552 0.102 Uiso 0.90 1 d P . .
N1C N 0.2579(5) 0.7999(5) 0.5093(3) 0.062(2) Uani 0.90 1 d PU . .
C1C C 0.1952(6) 0.7943(5) 0.4811(4) 0.045(2) Uani 0.90 1 d PU . .
C2C C 0.1173(8) 0.7837(8) 0.4448(5) 0.098(4) Uani 0.90 1 d PU . .
H2G H 0.1319 0.7392 0.4141 0.147 Uiso 0.90 1 d P . .
H2H H 0.1013 0.8427 0.4252 0.147 Uiso 0.90 1 d P . .
H2I H 0.0647 0.7626 0.4700 0.147 Uiso 0.90 1 d P . .
N1D N 0.2386(5) 0.2917(5) 0.5081(3) 0.063(2) Uani 0.90 1 d PU . .
C1D C 0.3052(6) 0.2944(5) 0.4834(3) 0.043(2) Uani 0.90 1 d PU . .
C2D C 0.3919(9) 0.2974(9) 0.4532(6) 0.123(5) Uani 0.90 1 d PU . .
H2J H 0.4340 0.2525 0.4719 0.184 Uiso 0.90 1 d P . .
H2K H 0.4174 0.3584 0.4552 0.184 Uiso 0.90 1 d P . .
H2L H 0.3834 0.2827 0.4108 0.184 Uiso 0.90 1 d P . .
N1E N 0.3003(18) 0.7323(19) 0.3519(13) 0.086(8) Uani 0.30 1 d PU . .
C1E C 0.2938(19) 0.774(2) 0.3133(13) 0.062(7) Uani 0.30 1 d PU . .
C2E C 0.277(3) 0.833(3) 0.265(2) 0.132(15) Uani 0.30 1 d PU . .
H2M H 0.2245 0.8101 0.2433 0.198 Uiso 0.30 1 d P . .
H2N H 0.3327 0.8344 0.2393 0.198 Uiso 0.30 1 d P . .
H2O H 0.2630 0.8928 0.2804 0.198 Uiso 0.30 1 d P . .

loop_
_atom_site_aniso_label
_atom_site_aniso_U_11
_atom_site_aniso_U_22
_atom_site_aniso_U_33
_atom_site_aniso_U_23
_atom_site_aniso_U_13
_atom_site_aniso_U_12
Fe1 0.0454(8) 0.0080(6) 0.0230(6) 0.0041(5) -0.0004(5) -0.0025(5)
O11 0.052(3) 0.015(2) 0.027(2) 0.0014(19) -0.0078(19) -0.0032(19)
O21 0.066(3) 0.027(3) 0.046(3) -0.007(2) -0.021(2) 0.006(2)
N11 0.044(3) 0.015(3) 0.033(3) 0.003(2) 0.004(2) -0.006(2)
N21 0.042(3) 0.016(3) 0.033(3) 0.004(2) 0.008(2) -0.002(2)
N31 0.061(4) 0.012(3) 0.025(3) 0.004(2) -0.001(2) -0.004(2)
N41 0.046(3) 0.010(3) 0.025(3) 0.004(2) 0.001(2) -0.004(2)
C11 0.047(4) 0.023(4) 0.046(4) 0.003(3) 0.003(3) -0.014(3)
C21 0.037(4) 0.031(4) 0.047(4) 0.004(3) 0.008(3) -0.008(3)
C31 0.037(4) 0.013(3) 0.033(3) 0.006(3) -0.002(3) -0.001(3)
C41 0.041(4) 0.010(3) 0.027(3) 0.005(2) 0.003(3) 0.000(3)
C51 0.045(4) 0.010(3) 0.027(3) 0.010(3) -0.005(3) 0.000(3)
C61 0.070(5) 0.019(4) 0.021(3) 0.008(3) 0.003(3) -0.009(3)
C71 0.070(5) 0.015(4) 0.023(3) 0.004(3) 0.001(3) -0.001(3)
C81 0.048(4) 0.013(3) 0.028(3) -0.001(2) 0.002(3) -0.008(3)
C91 0.049(4) 0.021(4) 0.021(3) 0.008(3) -0.002(3) -0.008(3)
C101 0.053(5) 0.029(4) 0.041(4) 0.000(3) 0.008(3) 0.000(3)
C111 0.087(6) 0.009(3) 0.037(4) 0.001(3) 0.004(3) 0.005(3)
C121 0.078(6) 0.042(5) 0.052(5) -0.003(4) -0.025(4) 0.011(4)
C13A 0.045(7) 0.058(8) 0.055(7) 0.003(6) -0.013(6) 0.015(6)
C14A 0.080(9) 0.074(9) 0.053(7) 0.008(7) -0.025(6) -0.016(7)
C13B 0.065(9) 0.052(9) 0.047(8) -0.004(7) 0.011(6) -0.001(7)
C14B 0.075(10) 0.067(10) 0.067(9) 0.002(8) -0.003(7) 0.010(8)
Fe2 0.0388(8) 0.0219(7) 0.0247(6) 0.0024(5) -0.0027(5) 0.0016(6)
O12 0.051(3) 0.026(3) 0.032(2) 0.0073(19) -0.006(2) 0.000(2)
O22 0.063(3) 0.029(3) 0.031(2) 0.011(2) -0.010(2) -0.002(2)
N12 0.041(3) 0.019(3) 0.029(3) 0.000(2) 0.001(2) 0.003(2)
N22 0.047(3) 0.016(3) 0.026(3) 0.001(2) -0.001(2) -0.006(2)
N32 0.036(3) 0.031(3) 0.034(3) 0.005(2) 0.001(2) 0.001(2)
N42 0.038(3) 0.031(3) 0.027(3) 0.001(2) 0.001(2) 0.003(2)
C12 0.049(4) 0.022(4) 0.043(4) 0.005(3) -0.001(3) 0.003(3)
C22 0.045(4) 0.021(4) 0.037(4) 0.002(3) 0.001(3) 0.009(3)
C32 0.039(4) 0.021(4) 0.023(3) 0.009(3) 0.004(3) -0.001(3)
C42 0.038(4) 0.028(4) 0.027(3) 0.003(3) 0.000(3) -0.002(3)
C52 0.036(4) 0.014(3) 0.038(4) 0.008(3) 0.002(3) 0.005(3)
C62 0.053(5) 0.039(4) 0.026(3) 0.005(3) 0.008(3) 0.007(3)
C72 0.048(5) 0.035(4) 0.024(3) -0.001(3) 0.001(3) 0.002(3)
C82 0.043(4) 0.035(4) 0.025(3) 0.003(3) -0.002(3) 0.007(3)
C92 0.048(4) 0.022(4) 0.025(3) -0.002(3) -0.002(3) 0.012(3)
C102 0.057(5) 0.028(4) 0.041(4) -0.001(3) -0.004(3) -0.008(3)
C112 0.051(5) 0.054(5) 0.044(4) 0.005(4) 0.007(3) -0.006(4)
C122 0.071(5) 0.030(4) 0.038(4) 0.011(3) -0.008(3) -0.009(4)
C132 0.117(7) 0.034(5) 0.032(4) 0.006(3) -0.005(4) -0.010(5)
C142 0.126(9) 0.071(7) 0.056(5) 0.025(5) 0.011(5) -0.006(6)
Fe3 0.0397(8) 0.0209(7) 0.0235(6) 0.0045(5) -0.0002(5) -0.0017(6)
O13 0.052(3) 0.022(3) 0.035(2) 0.0105(19) 0.002(2) -0.004(2)
O23 0.067(3) 0.028(3) 0.028(2) 0.0118(19) 0.008(2) 0.000(2)
N13 0.042(3) 0.032(3) 0.023(3) 0.005(2) -0.001(2) -0.004(3)
N23 0.040(3) 0.029(3) 0.033(3) 0.011(2) -0.003(2) -0.001(2)
N33 0.047(3) 0.018(3) 0.029(3) 0.001(2) -0.004(2) 0.003(3)
N43 0.045(3) 0.018(3) 0.036(3) 0.004(2) -0.003(2) -0.006(2)
C13 0.052(5) 0.042(4) 0.023(3) 0.004(3) 0.000(3) -0.003(3)
C23 0.058(5) 0.038(4) 0.024(3) 0.008(3) -0.011(3) -0.008(4)
C33 0.034(4) 0.019(4) 0.033(3) 0.011(3) -0.003(3) -0.005(3)
C43 0.036(4) 0.026(4) 0.030(3) 0.008(3) 0.000(3) 0.001(3)
C53 0.031(4) 0.026(4) 0.027(3) 0.010(3) -0.004(3) 0.000(3)
C63 0.048(4) 0.023(4) 0.037(4) -0.003(3) -0.005(3) -0.005(3)
C73 0.044(4) 0.025(4) 0.037(4) 0.001(3) -0.003(3) -0.010(3)
C83 0.046(4) 0.028(4) 0.024(3) 0.003(3) -0.001(3) -0.007(3)
C93 0.047(4) 0.020(4) 0.025(3) 0.004(3) 0.002(3) -0.012(3)
C103 0.037(4) 0.058(5) 0.046(4) 0.004(4) -0.007(3) 0.000(4)
C113 0.060(5) 0.023(4) 0.041(4) -0.003(3) 0.004(3) 0.007(3)
C123 0.061(5) 0.034(4) 0.040(4) 0.008(3) 0.005(3) 0.006(4)
C133 0.116(7) 0.033(5) 0.037(4) 0.006(3) 0.001(4) 0.018(4)
C143 0.106(7) 0.070(6) 0.043(5) 0.016(4) -0.009(4) 0.019(5)
Fe4 0.0465(8) 0.0086(6) 0.0259(6) 0.0046(5) 0.0003(5) 0.0006(5)
O14 0.051(3) 0.018(2) 0.028(2) 0.0022(19) 0.0041(19) 0.000(2)
O24 0.049(3) 0.026(3) 0.039(2) -0.0015(19) 0.011(2) 0.000(2)
N14 0.048(3) 0.012(3) 0.025(3) 0.003(2) -0.002(2) 0.002(2)
N24 0.068(4) 0.011(3) 0.026(3) 0.006(2) -0.002(2) 0.000(2)
N34 0.041(3) 0.021(3) 0.039(3) 0.003(2) -0.005(2) 0.002(2)
N44 0.044(3) 0.015(3) 0.035(3) 0.006(2) -0.003(2) 0.004(2)
C14 0.062(5) 0.020(4) 0.024(3) 0.004(3) -0.002(3) 0.000(3)
C24 0.073(5) 0.018(4) 0.024(3) 0.010(3) -0.001(3) 0.000(3)
C34 0.045(4) 0.012(3) 0.029(3) 0.009(3) 0.001(3) 0.003(3)
C44 0.040(4) 0.015(3) 0.025(3) 0.001(2) -0.003(3) 0.003(3)
C54 0.039(4) 0.017(4) 0.027(3) 0.008(3) -0.004(3) 0.002(3)
C64 0.039(4) 0.029(4) 0.050(4) 0.012(3) -0.004(3) 0.008(3)
C74 0.043(4) 0.020(4) 0.052(4) 0.003(3) -0.002(3) 0.009(3)
C84 0.043(4) 0.019(4) 0.030(3) 0.003(3) -0.004(3) 0.007(3)
C94 0.044(4) 0.022(4) 0.031(3) 0.006(3) -0.004(3) 0.004(3)
C104 0.103(6) 0.006(3) 0.038(4) 0.003(3) -0.006(4) 0.002(4)
C114 0.058(5) 0.036(4) 0.037(4) 0.004(3) -0.013(3) -0.004(3)
C124 0.048(4) 0.041(5) 0.041(4) 0.000(3) 0.005(3) -0.001(4)
C134 0.056(5) 0.062(6) 0.057(5) 0.008(4) -0.004(4) 0.001(4)
C144 0.093(7) 0.106(8) 0.044(5) 0.010(5) -0.007(4) -0.030(6)
S5 0.0611(13) 0.0249(10) 0.0359(9) 0.0073(7) -0.0089(8) -0.0078(9)
F15 0.147(5) 0.105(4) 0.035(3) -0.010(3) -0.005(3) 0.041(4)
F25 0.135(5) 0.072(4) 0.075(3) 0.047(3) 0.004(3) -0.019(3)
F35 0.091(4) 0.097(4) 0.056(3) 0.018(3) -0.016(2) 0.031(3)
O15 0.041(3) 0.070(4) 0.087(4) 0.026(3) -0.020(3) -0.001(3)
O25 0.066(3) 0.030(3) 0.058(3) 0.002(2) -0.001(2) -0.010(2)
O35 0.108(4) 0.030(3) 0.040(3) 0.004(2) -0.007(3) -0.015(3)
C5 0.062(6) 0.058(6) 0.052(5) 0.011(4) -0.001(4) 0.008(5)
S6 0.0470(10) 0.0158(9) 0.0275(8) 0.0051(6) 0.0006(7) -0.0025(7)
F16 0.133(5) 0.114(5) 0.054(3) -0.011(3) -0.040(3) -0.012(4)
F26 0.145(5) 0.063(3) 0.055(3) 0.007(2) 0.051(3) -0.002(3)
F36 0.212(6) 0.043(3) 0.052(3) 0.021(2) -0.010(3) 0.039(3)
O16 0.083(4) 0.015(3) 0.049(3) 0.005(2) -0.005(2) -0.003(2)
O26 0.051(3) 0.026(3) 0.058(3) -0.008(2) -0.006(2) -0.005(2)
O36 0.040(3) 0.055(3) 0.070(3) -0.010(3) 0.007(2) -0.009(2)
C6 0.098(7) 0.030(5) 0.032(4) 0.010(3) 0.001(4) 0.000(4)
S7 0.0461(11) 0.0306(10) 0.0368(9) 0.0090(7) 0.0029(7) 0.0059(8)
F17 0.096(4) 0.096(4) 0.055(3) 0.018(3) 0.011(3) -0.038(3)
F27 0.129(4) 0.096(4) 0.037(2) 0.001(3) -0.001(3) -0.036(3)
F37 0.131(5) 0.075(4) 0.070(3) 0.044(3) -0.019(3) 0.006(3)
O17 0.059(3) 0.027(3) 0.057(3) 0.001(2) -0.008(2) 0.008(2)
O27 0.078(4) 0.031(3) 0.044(3) 0.001(2) 0.000(2) 0.011(2)
O37 0.045(3) 0.061(4) 0.054(3) 0.009(3) 0.000(2) 0.008(3)
C7 0.069(6) 0.050(5) 0.039(4) 0.008(4) -0.002(4) -0.002(4)
S8 0.0463(10) 0.0163(9) 0.0283(8) 0.0067(6) -0.0015(7) -0.0017(7)
F18A 0.146(9) 0.054(7) 0.049(6) -0.022(5) 0.039(6) -0.031(6)
F28A 0.150(9) 0.047(8) 0.072(7) -0.017(6) -0.056(6) 0.039(6)
F38A 0.111(9) 0.048(7) 0.062(6) 0.029(5) 0.019(6) -0.006(5)
F18B 0.129(9) 0.059(7) 0.060(7) -0.003(5) 0.019(6) -0.011(7)
F28B 0.160(10) 0.037(7) 0.064(7) -0.018(5) -0.057(7) 0.022(6)
F38B 0.095(8) 0.037(6) 0.051(6) 0.029(4) 0.011(5) 0.024(5)
O18 0.043(3) 0.048(3) 0.095(4) -0.007(3) -0.007(3) -0.004(3)
O28 0.074(3) 0.013(2) 0.047(3) 0.0051(19) 0.000(2) -0.005(2)
O38 0.053(3) 0.029(3) 0.057(3) -0.003(2) 0.006(2) -0.001(2)
C8 0.115(8) 0.028(5) 0.060(5) 0.015(4) 0.018(5) 0.012(5)
N1A 0.068(4) 0.040(4) 0.047(4) 0.001(3) -0.009(3) 0.017(3)
C1A 0.041(4) 0.032(4) 0.041(4) 0.007(4) -0.015(3) 0.009(3)
C2A 0.065(5) 0.064(6) 0.083(6) -0.024(5) -0.029(4) 0.017(5)
N1B 0.074(5) 0.045(4) 0.046(4) 0.000(3) 0.009(3) -0.017(4)
C1B 0.044(4) 0.034(4) 0.044(4) 0.004(4) 0.014(3) -0.014(4)
C2B 0.067(5) 0.059(6) 0.079(5) -0.030(5) 0.028(4) -0.019(4)
N1C 0.069(5) 0.057(5) 0.060(4) 0.015(4) 0.002(4) -0.019(4)
C1C 0.051(5) 0.035(5) 0.047(4) 0.020(4) 0.001(4) -0.015(4)
C2C 0.099(7) 0.089(7) 0.104(7) 0.051(6) -0.028(6) -0.030(6)
N1D 0.061(5) 0.063(5) 0.061(4) 0.027(4) -0.009(4) 0.010(4)
C1D 0.049(5) 0.031(4) 0.048(4) 0.020(3) 0.004(4) 0.010(4)
C2D 0.117(8) 0.119(8) 0.126(8) 0.067(7) 0.021(7) 0.028(7)
N1E 0.087(11) 0.078(11) 0.095(11) -0.002(9) -0.015(9) -0.015(9)
C1E 0.061(11) 0.064(11) 0.062(11) 0.004(9) -0.004(9) -0.015(9)
C2E 0.130(17) 0.133(18) 0.133(17) 0.004(10) 0.004(10) -0.005(10)

loop_
_atom_type_symbol
_atom_type_description
_atom_type_scat_dispersion_real
_atom_type_scat_dispersion_imag
_atom_type_scat_source
C C 0.0033 0.0016 'International Tables Vol C Tables 4.2.6.8 and 6.1.1.4'
H H 0.0000 0.0000 'International Tables Vol C Tables 4.2.6.8 and 6.1.1.4'
F F 0.0171 0.0103 'International Tables Vol C Tables 4.2.6.8 and 6.1.1.4'
Fe Fe 0.3463 0.8444 'International Tables Vol C Tables 4.2.6.8 and 6.1.1.4'
N N 0.0061 0.0033 'International Tables Vol C Tables 4.2.6.8 and 6.1.1.4'
O O 0.0106 0.0060 'International Tables Vol C Tables 4.2.6.8 and 6.1.1.4'
S S 0.1246 0.1234 'International Tables Vol C Tables 4.2.6.8 and 6.1.1.4'

loop_
_geom_angle_atom_site_label_1
_geom_angle_atom_site_label_2
_geom_angle_atom_site_label_3
_geom_angle
_geom_angle_site_symmetry_1
_geom_angle_site_symmetry_3
N11 Fe1 N11 180.0 2 .
N11 Fe1 N41 94.63(18) 2 .
N11 Fe1 N41 85.37(18) . .
N11 Fe1 N41 85.37(18) 2 2
N11 Fe1 N41 94.63(18) . 2
N41 Fe1 N41 180.0 . 2
N11 Fe1 O11 87.26(17) 2 2
N11 Fe1 O11 92.74(17) . 2
N41 Fe1 O11 93.67(16) . 2
N41 Fe1 O11 86.33(16) 2 2
N11 Fe1 O11 92.74(17) 2 .
N11 Fe1 O11 87.26(17) . .
N41 Fe1 O11 86.33(16) . .
N41 Fe1 O11 93.67(16) 2 .
O11 Fe1 O11 180.0 2 .
C91 O11 Fe1 137.6(4) . .
C91 O21 C121 119.0(5) . .
C31 N11 C11 105.2(5) . .
C31 N11 Fe1 121.4(4) . .
C11 N11 Fe1 132.7(4) . .
C31 N21 C21 107.7(5) . .
C31 N21 C101 127.0(5) . .
C21 N21 C101 125.3(5) . .
C51 N31 C61 107.7(5) . .
C51 N31 C111 127.7(5) . .
C61 N31 C111 124.6(5) . .
C51 N41 C71 106.0(5) . .
C51 N41 Fe1 121.6(4) . .
C71 N41 Fe1 132.4(4) . .
C21 C11 N11 109.9(6) . .
C21 C11 H11 125.1 . .
N11 C11 H11 125.1 . .
C11 C21 N21 106.6(6) . .
C11 C21 H21 126.7 . .
N21 C21 H21 126.7 . .
N11 C31 N21 110.5(5) . .
N11 C31 C41 125.2(5) . .
N21 C31 C41 124.2(5) . .
C51 C41 C31 112.7(5) . .
C51 C41 C81 112.7(5) . .
C31 C41 C81 112.5(5) . .
C51 C41 H41 106.1 . .
C31 C41 H41 106.1 . .
C81 C41 H41 106.1 . .
N41 C51 N31 110.5(5) . .
N41 C51 C41 125.9(5) . .
N31 C51 C41 123.6(5) . .
C71 C61 N31 106.0(5) . .
C71 C61 H61 127.0 . .
N31 C61 H61 127.0 . .
C61 C71 N41 109.9(5) . .
C61 C71 H71 125.1 . .
N41 C71 H71 125.1 . .
C91 C81 C41 117.1(5) . .
C91 C81 H81A 108.0 . .
C41 C81 H81A 108.0 . .
C91 C81 H81B 108.0 . .
C41 C81 H81B 108.0 . .
H81A C81 H81B 107.3 . .
O11 C91 O21 122.3(6) . .
O11 C91 C81 128.6(5) . .
O21 C91 C81 109.0(5) . .
N21 C101 H10A 109.5 . .
N21 C101 H10B 109.5 . .
H10A C101 H10B 109.5 . .
N21 C101 H10C 109.5 . .
H10A C101 H10C 109.5 . .
H10B C101 H10C 109.5 . .
N31 C111 H11A 109.5 . .
N31 C111 H11B 109.5 . .
H11A C111 H11B 109.5 . .
N31 C111 H11C 109.5 . .
H11A C111 H11C 109.5 . .
H11B C111 H11C 109.5 . .
C13B C121 O21 113.4(8) . .
O21 C121 C13A 104.2(7) . .
O21 C121 H12A 110.9 . .
C13A C121 H12A 110.9 . .
O21 C121 H12B 110.9 . .
C13A C121 H12B 110.9 . .
H12A C121 H12B 108.9 . .
C13B C121 H12C 108.9 . .
O21 C121 H12C 108.9 . .
C13B C121 H12D 108.9 . .
O21 C121 H12D 108.9 . .
H12C C121 H12D 107.7 . .
C14A C13A C121 118.5(10) . .
C14A C13A H13A 107.7 . .
C121 C13A H13A 107.7 . .
C14A C13A H13B 107.7 . .
C121 C13A H13B 107.7 . .
H13A C13A H13B 107.1 . .
C121 C13B C14B 112.0(12) . .
C121 C13B H13C 109.2 . .
C14B C13B H13C 109.2 . .
C121 C13B H13D 109.2 . .
C14B C13B H13D 109.2 . .
H13C C13B H13D 107.9 . .
C13B C14B H14D 109.5 . .
C13B C14B H14E 109.5 . .
H14D C14B H14E 109.5 . .
C13B C14B H14F 109.5 . .
H14D C14B H14F 109.5 . .
H14E C14B H14F 109.5 . .
N42 Fe2 N42 179.999(2) . 2_566
N42 Fe2 N12 94.22(19) . 2_566
N42 Fe2 N12 85.78(19) 2_566 2_566
N42 Fe2 N12 85.78(19) . .
N42 Fe2 N12 94.22(19) 2_566 .
N12 Fe2 N12 179.999(1) 2_566 .
N42 Fe2 O12 89.43(17) . .
N42 Fe2 O12 90.56(17) 2_566 .
N12 Fe2 O12 94.12(17) 2_566 .
N12 Fe2 O12 85.88(17) . .
N42 Fe2 O12 90.57(17) . 2_566
N42 Fe2 O12 89.43(17) 2_566 2_566
N12 Fe2 O12 85.88(17) 2_566 2_566
N12 Fe2 O12 94.12(17) . 2_566
O12 Fe2 O12 180.00(13) . 2_566
C92 O12 Fe2 137.3(4) . .
C92 O22 C122 116.1(5) . .
C32 N12 C12 107.2(5) . .
C32 N12 Fe2 120.5(4) . .
C12 N12 Fe2 132.2(4) . .
C22 N22 C32 107.1(5) . .
C22 N22 C102 126.2(5) . .
C32 N22 C102 126.7(5) . .
C52 N32 C62 107.2(5) . .
C52 N32 C112 128.8(5) . .
C62 N32 C112 124.0(5) . .
C52 N42 C72 105.7(5) . .
C52 N42 Fe2 121.6(4) . .
C72 N42 Fe2 132.6(4) . .
C22 C12 N12 109.7(6) . .
C22 C12 H12 125.2 . .
N12 C12 H12 125.2 . .
C12 C22 N22 106.5(5) . .
C12 C22 H22 126.8 . .
N22 C22 H22 126.8 . .
N12 C32 N22 109.6(5) . .
N12 C32 C42 126.6(5) . .
N22 C32 C42 123.8(5) . .
C32 C42 C52 110.7(5) . .
C32 C42 C82 112.7(5) . .
C52 C42 C82 114.0(5) . .
C32 C42 H42 106.3 . .
C52 C42 H42 106.3 . .
C82 C42 H42 106.3 . .
N42 C52 N32 110.9(5) . .
N42 C52 C42 125.1(5) . .
N32 C52 C42 124.0(5) . .
C72 C62 N32 106.1(5) . .
C72 C62 H62 127.0 . .
N32 C62 H62 127.0 . .
C62 C72 N42 110.1(5) . .
C62 C72 H72 124.9 . .
N42 C72 H72 124.9 . .
C92 C82 C42 117.3(5) . .
C92 C82 H82A 108.0 . .
C42 C82 H82A 108.0 . .
C92 C82 H82B 108.0 . .
C42 C82 H82B 108.0 . .
H82A C82 H82B 107.2 . .
O12 C92 O22 121.5(6) . .
O12 C92 C82 128.1(6) . .
O22 C92 C82 110.4(5) . .
N22 C102 H10D 109.5 . .
N22 C102 H10E 109.5 . .
H10D C102 H10E 109.5 . .
N22 C102 H10F 109.5 . .
H10D C102 H10F 109.5 . .
H10E C102 H10F 109.5 . .
N32 C112 H11D 109.5 . .
N32 C112 H11E 109.5 . .
H11D C112 H11E 109.5 . .
N32 C112 H11F 109.5 . .
H11D C112 H11F 109.5 . .
H11E C112 H11F 109.5 . .
O22 C122 C132 107.9(6) . .
O22 C122 H12E 110.1 . .
C132 C122 H12E 110.1 . .
O22 C122 H12F 110.1 . .
C132 C122 H12F 110.1 . .
H12E C122 H12F 108.4 . .
C122 C132 C142 108.3(7) . .
C122 C132 H13E 110.0 . .
C142 C132 H13E 110.0 . .
C122 C132 H13F 110.0 . .
C142 C132 H13F 110.0 . .
H13E C132 H13F 108.4 . .
C132 C142 H14G 109.5 . .
C132 C142 H14H 109.5 . .
H14G C142 H14H 109.5 . .
C132 C142 H14I 109.5 . .
H14G C142 H14I 109.5 . .
H14H C142 H14I 109.5 . .
N13 Fe3 N13 179.997(1) . 2_656
N13 Fe3 N43 94.69(19) . 2_656
N13 Fe3 N43 85.31(19) 2_656 2_656
N13 Fe3 N43 85.31(19) . .
N13 Fe3 N43 94.69(19) 2_656 .
N43 Fe3 N43 179.997(1) 2_656 .
N13 Fe3 O13 88.82(17) . .
N13 Fe3 O13 91.18(17) 2_656 .
N43 Fe3 O13 94.10(17) 2_656 .
N43 Fe3 O13 85.89(17) . .
N13 Fe3 O13 91.18(17) . 2_656
N13 Fe3 O13 88.82(17) 2_656 2_656
N43 Fe3 O13 85.90(17) 2_656 2_656
N43 Fe3 O13 94.11(17) . 2_656
O13 Fe3 O13 179.998(1) . 2_656
C93 O13 Fe3 137.6(4) . .
C93 O23 C123 116.7(5) . .
C33 N13 C13 105.8(5) . .
C33 N13 Fe3 121.8(4) . .
C13 N13 Fe3 132.4(4) . .
C33 N23 C23 106.5(5) . .
C33 N23 C103 128.7(5) . .
C23 N23 C103 124.8(5) . .
C53 N33 C63 106.8(5) . .
C53 N33 C113 127.8(5) . .
C63 N33 C113 125.5(5) . .
C53 N43 C73 106.4(5) . .
C53 N43 Fe3 121.5(4) . .
C73 N43 Fe3 131.8(4) . .
C23 C13 N13 109.8(5) . .
C23 C13 H13 125.1 . .
N13 C13 H13 125.1 . .
C13 C23 N23 106.5(5) . .
C13 C23 H23 126.8 . .
N23 C23 H23 126.8 . .
N13 C33 N23 111.5(5) . .
N13 C33 C43 125.4(5) . .
N23 C33 C43 123.1(5) . .
C53 C43 C33 111.4(5) . .
C53 C43 C83 112.4(5) . .
C33 C43 C83 113.5(5) . .
C53 C43 H43 106.3 . .
C33 C43 H43 106.3 . .
C83 C43 H43 106.3 . .
N43 C53 N33 110.1(5) . .
N43 C53 C43 125.5(5) . .
N33 C53 C43 124.3(5) . .
C73 C63 N33 107.0(6) . .
C73 C63 H63 126.5 . .
N33 C63 H63 126.5 . .
C63 C73 N43 109.6(6) . .
C63 C73 H73 125.2 . .
N43 C73 H73 125.2 . .
C93 C83 C43 117.4(5) . .
C93 C83 H83A 108.0 . .
C43 C83 H83A 108.0 . .
C93 C83 H83B 108.0 . .
C43 C83 H83B 108.0 . .
H83A C83 H83B 107.2 . .
O13 C93 O23 120.8(6) . .
O13 C93 C83 127.7(5) . .
O23 C93 C83 111.4(5) . .
N23 C103 H10G 109.5 . .
N23 C103 H10H 109.5 . .
H10G C103 H10H 109.5 . .
N23 C103 H10I 109.5 . .
H10G C103 H10I 109.5 . .
H10H C103 H10I 109.5 . .
N33 C113 H11G 109.5 . .
N33 C113 H11H 109.5 . .
H11G C113 H11H 109.5 . .
N33 C113 H11I 109.5 . .
H11G C113 H11I 109.5 . .
H11H C113 H11I 109.5 . .
O23 C123 C133 108.5(5) . .
O23 C123 H12G 110.0 . .
C133 C123 H12G 110.0 . .
O23 C123 H12H 110.0 . .
C133 C123 H12H 110.0 . .
H12G C123 H12H 108.4 . .
C123 C133 C143 109.4(6) . .
C123 C133 H13G 109.8 . .
C143 C133 H13G 109.8 . .
C123 C133 H13H 109.8 . .
C143 C133 H13H 109.8 . .
H13G C133 H13H 108.2 . .
C133 C143 H14J 109.5 . .
C133 C143 H14K 109.5 . .
H14J C143 H14K 109.5 . .
C133 C143 H14L 109.5 . .
H14J C143 H14L 109.5 . .
H14K C143 H14L 109.5 . .
N44 Fe4 N44 180.0 2_665 .
N44 Fe4 N14 94.79(18) 2_665 .
N44 Fe4 N14 85.21(18) . .
N44 Fe4 N14 85.21(18) 2_665 2_665
N44 Fe4 N14 94.79(18) . 2_665
N14 Fe4 N14 179.999(1) . 2_665
N44 Fe4 O14 87.49(17) 2_665 2_665
N44 Fe4 O14 92.51(17) . 2_665
N14 Fe4 O14 93.63(16) . 2_665
N14 Fe4 O14 86.37(16) 2_665 2_665
N44 Fe4 O14 92.51(17) 2_665 .
N44 Fe4 O14 87.49(17) . .
N14 Fe4 O14 86.37(16) . .
N14 Fe4 O14 93.63(16) 2_665 .
O14 Fe4 O14 180.00(13) 2_665 .
C94 O14 Fe4 138.3(4) . .
C94 O24 C124 117.6(5) . .
C34 N14 C14 106.7(5) . .
C34 N14 Fe4 121.6(4) . .
C14 N14 Fe4 131.7(4) . .
C34 N24 C24 107.2(5) . .
C34 N24 C104 127.9(5) . .
C24 N24 C104 124.9(5) . .
C54 N34 C64 107.5(5) . .
C54 N34 C114 127.3(5) . .
C64 N34 C114 125.2(5) . .
C54 N44 C74 106.2(5) . .
C54 N44 Fe4 121.4(4) . .
C74 N44 Fe4 131.8(4) . .
C24 C14 N14 109.1(5) . .
C24 C14 H14 125.5 . .
N14 C14 H14 125.5 . .
C14 C24 N24 106.6(5) . .
C14 C24 H24 126.7 . .
N24 C24 H24 126.7 . .
N14 C34 N24 110.5(5) . .
N14 C34 C44 125.8(5) . .
N24 C34 C44 123.7(5) . .
C54 C44 C34 112.7(5) . .
C54 C44 C84 112.4(5) . .
C34 C44 C84 112.4(5) . .
C54 C44 H44 106.3 . .
C34 C44 H44 106.3 . .
C84 C44 H44 106.3 . .
N44 C54 N34 110.3(5) . .
N44 C54 C44 125.6(5) . .
N34 C54 C44 124.1(5) . .
C74 C64 N34 106.6(6) . .
C74 C64 H64 126.7 . .
N34 C64 H64 126.7 . .
C64 C74 N44 109.5(6) . .
C64 C74 H74 125.3 . .
N44 C74 H74 125.3 . .
C94 C84 C44 117.8(5) . .
C94 C84 H84A 107.9 . .
C44 C84 H84A 107.9 . .
C94 C84 H84B 107.9 . .
C44 C84 H84B 107.9 . .
H84A C84 H84B 107.2 . .
O14 C94 O24 122.1(6) . .
O14 C94 C84 127.4(6) . .
O24 C94 C84 110.5(5) . .
N24 C104 H10J 109.5 . .
N24 C104 H10K 109.5 . .
H10J C104 H10K 109.5 . .
N24 C104 H10L 109.5 . .
H10J C104 H10L 109.5 . .
H10K C104 H10L 109.5 . .
N34 C114 H11J 109.5 . .
N34 C114 H11K 109.5 . .
H11J C114 H11K 109.5 . .
N34 C114 H11L 109.5 . .
H11J C114 H11L 109.5 . .
H11K C114 H11L 109.5 . .
O24 C124 C134 110.9(6) . .
O24 C124 H12I 109.5 . .
C134 C124 H12I 109.5 . .
O24 C124 H12J 109.5 . .
C134 C124 H12J 109.5 . .
H12I C124 H12J 108.0 . .
C124 C134 C144 112.3(7) . .
C124 C134 H13I 109.1 . .
C144 C134 H13I 109.1 . .
C124 C134 H13J 109.1 . .
C144 C134 H13J 109.1 . .
H13I C134 H13J 107.9 . .
C134 C144 H14M 109.5 . .
C134 C144 H14N 109.5 . .
H14M C144 H14N 109.5 . .
C134 C144 H14O 109.5 . .
H14M C144 H14O 109.5 . .
H14N C144 H14O 109.5 . .
O15 S5 O25 116.1(3) . .
O15 S5 O35 115.3(3) . .
O25 S5 O35 113.3(3) . .
O15 S5 C5 104.2(3) . .
O25 S5 C5 103.6(3) . .
O35 S5 C5 102.0(3) . .
F15 C5 F25 109.1(6) . .
F15 C5 F35 107.0(5) . .
F25 C5 F35 106.6(6) . .
F15 C5 S5 111.6(5) . .
F25 C5 S5 111.1(5) . .
F35 C5 S5 111.3(4) . .
O36 S6 O16 115.6(3) . .
O36 S6 O26 114.1(3) . .
O16 S6 O26 114.5(3) . .
O36 S6 C6 103.3(3) . .
O16 S6 C6 103.3(3) . .
O26 S6 C6 103.8(3) . .
F26 C6 F36 107.3(5) . .
F26 C6 F16 105.7(5) . .
F36 C6 F16 109.1(6) . .
F26 C6 S6 111.2(4) . .
F36 C6 S6 111.3(4) . .
F16 C6 S6 111.9(4) . .
O37 S7 O17 116.3(3) . .
O37 S7 O27 114.5(3) . .
O17 S7 O27 114.0(3) . .
O37 S7 C7 103.4(3) . .
O17 S7 C7 103.5(3) . .
O27 S7 C7 102.8(3) . .
F27 C7 F17 108.7(5) . .
F27 C7 F37 108.2(5) . .
F17 C7 F37 108.3(6) . .
F27 C7 S7 111.6(5) . .
F17 C7 S7 109.7(4) . .
F37 C7 S7 110.3(4) . .
O18 S8 O38 114.3(3) . .
O18 S8 O28 115.1(3) . .
O38 S8 O28 115.4(3) . .
O18 S8 C8 104.3(3) . .
O38 S8 C8 102.4(3) . .
O28 S8 C8 103.1(3) . .
F18A C8 F38A 109.3(8) . .
F28B C8 F38B 104.9(8) . .
F28B C8 F18B 109.7(9) . .
F38B C8 F18B 111.0(8) . .
F18A C8 F28A 104.2(8) . .
F38A C8 F28A 112.9(8) . .
F28B C8 S8 113.8(7) . .
F18A C8 S8 113.1(7) . .
F38A C8 S8 109.4(7) . .
F38B C8 S8 110.0(7) . .
F18B C8 S8 107.5(7) . .
F28A C8 S8 108.0(7) . .
N1A C1A C2A 178.3(9) . .
C1A C2A H2A 109.0 . .
C1A C2A H2B 108.9 . .
H2A C2A H2B 109.3 . .
C1A C2A H2C 109.5 . .
H2A C2A H2C 110.1 . .
H2B C2A H2C 110.0 . .
N1B C1B C2B 178.5(9) . .
C1B C2B H2D 109.5 . .
C1B C2B H2E 109.4 . .
H2D C2B H2E 109.7 . .
C1B C2B H2F 109.3 . .
H2D C2B H2F 109.6 . .
H2E C2B H2F 109.4 . .
N1C C1C C2C 177.7(11) . .
C1C C2C H2G 109.5 . .
C1C C2C H2H 109.1 . .
H2G C2C H2H 109.5 . .
C1C C2C H2I 109.4 . .
H2G C2C H2I 109.9 . .
H2H C2C H2I 109.4 . .
N1D C1D C2D 178.3(10) . .
C1D C2D H2J 109.4 . .
C1D C2D H2K 109.5 . .
H2J C2D H2K 110.2 . .
C1D C2D H2L 108.8 . .
H2J C2D H2L 109.4 . .
H2K C2D H2L 109.5 . .
N1E C1E C2E 174(4) . .
C1E C2E H2M 107.8 . .
C1E C2E H2N 107.7 . .
H2M C2E H2N 111.0 . .
C1E C2E H2O 107.9 . .
H2M C2E H2O 111.1 . .
H2N C2E H2O 111.2 . .

loop_
_geom_bond_atom_site_label_1
_geom_bond_atom_site_label_2
_geom_bond_distance
_geom_bond_site_symmetry_2
Fe1 N11 2.123(5) 2
Fe1 N11 2.123(5) .
Fe1 N41 2.124(4) .
Fe1 N41 2.124(4) 2
Fe1 O11 2.249(4) 2
Fe1 O11 2.249(4) .
O11 C91 1.218(7) .
O21 C91 1.326(7) .
O21 C121 1.451(8) .
N11 C31 1.339(7) .
N11 C11 1.384(8) .
N21 C31 1.344(7) .
N21 C21 1.371(8) .
N21 C101 1.469(7) .
N31 C51 1.357(7) .
N31 C61 1.379(7) .
N31 C111 1.464(7) .
N41 C51 1.326(7) .
N41 C71 1.385(7) .
C11 C21 1.342(9) .
C11 H11 0.9500 .
C21 H21 0.9500 .
C31 C41 1.503(8) .
C41 C51 1.498(8) .
C41 C81 1.545(8) .
C41 H41 1.0000 .
C61 C71 1.355(8) .
C61 H61 0.9500 .
C71 H71 0.9500 .
C81 C91 1.494(8) .
C81 H81A 0.9900 .
C81 H81B 0.9900 .
C101 H10A 0.9800 .
C101 H10B 0.9800 .
C101 H10C 0.9800 .
C111 H11A 0.9800 .
C111 H11B 0.9800 .
C111 H11C 0.9800 .
C121 C13B 1.446(12) .
C121 C13A 1.478(11) .
C121 H12A 0.9900 .
C121 H12B 0.9900 .
C121 H12C 0.9900 .
C121 H12D 0.9900 .
C13A C14A 1.455(15) .
C13A H13A 0.9900 .
C13A H13B 0.9900 .
C14A H14A 0.9800 .
C14A H14B 0.9800 .
C14A H14C 0.9800 .
C13B C14B 1.468(15) .
C13B H13C 0.9900 .
C13B H13D 0.9900 .
C14B H14D 0.9800 .
C14B H14E 0.9800 .
C14B H14F 0.9800 .
Fe2 N42 2.124(5) .
Fe2 N42 2.124(5) 2_566
Fe2 N12 2.143(5) 2_566
Fe2 N12 2.144(5) .
Fe2 O12 2.174(4) .
Fe2 O12 2.174(4) 2_566
O12 C92 1.222(7) .
O22 C92 1.327(7) .
O22 C122 1.467(8) .
N12 C32 1.322(7) .
N12 C12 1.370(8) .
N22 C22 1.375(8) .
N22 C32 1.380(7) .
N22 C102 1.461(8) .
N32 C52 1.341(7) .
N32 C62 1.392(8) .
N32 C112 1.446(8) .
N42 C52 1.329(8) .
N42 C72 1.379(7) .
C12 C22 1.358(9) .
C12 H12 0.9500 .
C22 H22 0.9500 .
C32 C42 1.490(8) .
C42 C52 1.512(8) .
C42 C82 1.553(8) .
C42 H42 1.0000 .
C62 C72 1.339(9) .
C62 H62 0.9500 .
C72 H72 0.9500 .
C82 C92 1.497(9) .
C82 H82A 0.9900 .
C82 H82B 0.9900 .
C102 H10D 0.9800 .
C102 H10E 0.9800 .
C102 H10F 0.9800 .
C112 H11D 0.9800 .
C112 H11E 0.9800 .
C112 H11F 0.9800 .
C122 C132 1.513(9) .
C122 H12E 0.9900 .
C122 H12F 0.9900 .
C132 C142 1.531(12) .
C132 H13E 0.9900 .
C132 H13F 0.9900 .
C142 H14G 0.9800 .
C142 H14H 0.9800 .
C142 H14I 0.9800 .
Fe3 N13 2.126(5) .
Fe3 N13 2.126(5) 2_656
Fe3 N43 2.136(5) 2_656
Fe3 N43 2.136(5) .
Fe3 O13 2.186(4) .
Fe3 O13 2.186(4) 2_656
O13 C93 1.229(7) .
O23 C93 1.329(7) .
O23 C123 1.464(8) .
N13 C33 1.316(7) .
N13 C13 1.379(7) .
N23 C33 1.355(7) .
N23 C23 1.383(8) .
N23 C103 1.452(8) .
N33 C53 1.358(7) .
N33 C63 1.375(8) .
N33 C113 1.454(8) .
N43 C53 1.322(7) .
N43 C73 1.373(8) .
C13 C23 1.348(9) .
C13 H13 0.9500 .
C23 H23 0.9500 .
C33 C43 1.517(8) .
C43 C53 1.496(8) .
C43 C83 1.555(8) .
C43 H43 1.0000 .
C63 C73 1.332(9) .
C63 H63 0.9500 .
C73 H73 0.9500 .
C83 C93 1.480(9) .
C83 H83A 0.9900 .
C83 H83B 0.9900 .
C103 H10G 0.9800 .
C103 H10H 0.9800 .
C103 H10I 0.9800 .
C113 H11G 0.9800 .
C113 H11H 0.9800 .
C113 H11I 0.9800 .
C123 C133 1.496(9) .
C123 H12G 0.9900 .
C123 H12H 0.9900 .
C133 C143 1.523(11) .
C133 H13G 0.9900 .
C133 H13H 0.9900 .
C143 H14J 0.9800 .
C143 H14K 0.9800 .
C143 H14L 0.9800 .
Fe4 N44 2.127(5) 2_665
Fe4 N44 2.127(5) .
Fe4 N14 2.130(5) .
Fe4 N14 2.130(5) 2_665
Fe4 O14 2.228(4) 2_665
Fe4 O14 2.229(4) .
O14 C94 1.233(7) .
O24 C94 1.329(7) .
O24 C124 1.466(8) .
N14 C34 1.320(7) .
N14 C14 1.373(7) .
N24 C34 1.356(7) .
N24 C24 1.373(7) .
N24 C104 1.467(7) .
N34 C54 1.354(7) .
N34 C64 1.376(8) .
N34 C114 1.469(8) .
N44 C54 1.331(7) .
N44 C74 1.379(8) .
C14 C24 1.358(8) .
C14 H14 0.9500 .
C24 H24 0.9500 .
C34 C44 1.511(8) .
C44 C54 1.499(8) .
C44 C84 1.545(8) .
C44 H44 1.0000 .
C64 C74 1.350(9) .
C64 H64 0.9500 .
C74 H74 0.9500 .
C84 C94 1.487(9) .
C84 H84A 0.9900 .
C84 H84B 0.9900 .
C104 H10J 0.9800 .
C104 H10K 0.9800 .
C104 H10L 0.9800 .
C114 H11J 0.9800 .
C114 H11K 0.9800 .
C114 H11L 0.9800 .
C124 C134 1.495(10) .
C124 H12I 0.9900 .
C124 H12J 0.9900 .
C134 C144 1.529(10) .
C134 H13I 0.9900 .
C134 H13J 0.9900 .
C144 H14M 0.9800 .
C144 H14N 0.9800 .
C144 H14O 0.9800 .
S5 O15 1.409(5) .
S5 O25 1.433(5) .
S5 O35 1.442(5) .
S5 C5 1.823(7) .
F15 C5 1.320(6) .
F25 C5 1.329(6) .
F35 C5 1.330(6) .
S6 O36 1.425(5) .
S6 O16 1.429(4) .
S6 O26 1.432(5) .
S6 C6 1.810(6) .
F16 C6 1.333(6) .
F26 C6 1.308(6) .
F36 C6 1.323(6) .
S7 O37 1.399(5) .
S7 O17 1.432(5) .
S7 O27 1.440(5) .
S7 C7 1.835(7) .
F17 C7 1.327(6) .
F27 C7 1.319(6) .
F37 C7 1.331(6) .
S8 O18 1.423(5) .
S8 O38 1.432(5) .
S8 O28 1.439(4) .
S8 C8 1.824(7) .
F18A C8 1.322(7) .
F28A C8 1.345(7) .
F38A C8 1.334(7) .
F18B C8 1.343(7) .
F28B C8 1.319(7) .
F38B C8 1.340(7) .
N1A C1A 1.117(9) .
C1A C2A 1.449(12) .
C2A H2A 0.9801 .
C2A H2B 0.9820 .
C2A H2C 0.9720 .
N1B C1B 1.106(9) .
C1B C2B 1.460(12) .
C2B H2D 0.9771 .
C2B H2E 0.9798 .
C2B H2F 0.9815 .
N1C C1C 1.112(10) .
C1C C2C 1.408(13) .
C2C H2G 0.9773 .
C2C H2H 0.9826 .
C2C H2I 0.9777 .
N1D C1D 1.094(9) .
C1D C2D 1.404(15) .
C2D H2J 0.9760 .
C2D H2K 0.9747 .
C2D H2L 0.9854 .
N1E C1E 1.04(3) .
C1E C2E 1.39(5) .
C2E H2M 0.9716 .
C2E H2N 0.9702 .
C2E H2O 0.9694 .

loop_
_geom_torsion_atom_site_label_1
_geom_torsion_atom_site_label_2
_geom_torsion_atom_site_label_3
_geom_torsion_atom_site_label_4
_geom_torsion
_geom_torsion_site_symmetry_1
N11 Fe1 O11 C91 130.1(6) 2
N11 Fe1 O11 C91 -49.9(6) .
N41 Fe1 O11 C91 35.7(6) .
N41 Fe1 O11 C91 -144.3(6) 2
N41 Fe1 N11 C31 -39.8(4) .
N41 Fe1 N11 C31 140.2(4) 2
O11 Fe1 N11 C31 -133.2(4) 2
O11 Fe1 N11 C31 46.8(4) .
N41 Fe1 N11 C11 151.5(6) .
N41 Fe1 N11 C11 -28.5(6) 2
O11 Fe1 N11 C11 58.0(5) 2
O11 Fe1 N11 C11 -122.0(5) .
N11 Fe1 N41 C51 -145.1(5) 2
N11 Fe1 N41 C51 34.9(5) .
O11 Fe1 N41 C51 127.3(4) 2
O11 Fe1 N41 C51 -52.7(4) .
N11 Fe1 N41 C71 34.2(6) 2
N11 Fe1 N41 C71 -145.8(6) .
O11 Fe1 N41 C71 -53.3(5) 2
O11 Fe1 N41 C71 126.7(5) .
C31 N11 C11 C21 -0.8(7) .
Fe1 N11 C11 C21 169.3(4) .
N11 C11 C21 N21 0.3(7) .
C31 N21 C21 C11 0.3(7) .
C101 N21 C21 C11 178.5(6) .
C11 N11 C31 N21 1.0(6) .
Fe1 N11 C31 N21 -170.5(4) .
Fe1 N11 C31 C41 10.6(7) .
C21 N21 C31 N11 -0.9(7) .
C101 N21 C31 N11 -179.0(5) .
C21 N21 C31 C41 178.1(5) .
C101 N21 C31 C41 0.0(9) .
N11 C31 C41 C51 37.4(8) .
N21 C31 C41 C51 -141.4(6) .
N11 C31 C41 C81 -91.4(7) .
N21 C31 C41 C81 89.8(7) .
C71 N41 C51 N31 -0.9(7) .
Fe1 N41 C51 N31 178.6(4) .
C71 N41 C51 C41 -179.7(6) .
Fe1 N41 C51 C41 -0.2(8) .
C61 N31 C51 N41 0.9(7) .
C111 N31 C51 N41 -179.2(6) .
C61 N31 C51 C41 179.8(6) .
C111 N31 C51 C41 -0.4(10) .
C31 C41 C51 N41 -43.7(8) .
C81 C41 C51 N41 85.0(7) .
C31 C41 C51 N31 137.7(6) .
C81 C41 C51 N31 -93.6(7) .
C51 N31 C61 C71 -0.5(7) .
C111 N31 C61 C71 179.6(6) .
N31 C61 C71 N41 0.0(7) .
C51 N41 C71 C61 0.6(7) .
Fe1 N41 C71 C61 -178.9(4) .
C51 C41 C81 C91 -62.1(7) .
C31 C41 C81 C91 66.7(7) .
Fe1 O11 C91 O21 -167.5(4) .
Fe1 O11 C91 C81 12.8(10) .
C121 O21 C91 O11 -0.1(9) .
C121 O21 C91 C81 179.7(5) .
C41 C81 C91 O11 -8.3(9) .
C41 C81 C91 O21 172.0(5) .
C91 O21 C121 C13B -87.0(9) .
C91 O21 C121 C13A -169.0(7) .
C13B C121 C13A C14A -52.8(14) .
O21 C121 C13A C14A 58.5(14) .
O21 C121 C13B C14B -71.3(14) .
C13A C121 C13B C14B 28.9(13) .
N42 Fe2 O12 C92 48.9(6) .
N42 Fe2 O12 C92 -131.1(6) 2_566
N12 Fe2 O12 C92 143.1(6) 2_566
N12 Fe2 O12 C92 -36.9(6) .
N42 Fe2 N12 C32 -36.2(4) .
N42 Fe2 N12 C32 143.8(4) 2_566
O12 Fe2 N12 C32 53.6(4) .
O12 Fe2 N12 C32 -126.4(4) 2_566
N42 Fe2 N12 C12 149.1(5) .
N42 Fe2 N12 C12 -30.9(5) 2_566
O12 Fe2 N12 C12 -121.1(5) .
O12 Fe2 N12 C12 58.9(5) 2_566
N12 Fe2 N42 C52 -146.8(5) 2_566
N12 Fe2 N42 C52 33.2(5) .
O12 Fe2 N42 C52 -52.7(5) .
O12 Fe2 N42 C52 127.3(5) 2_566
N12 Fe2 N42 C72 36.4(6) 2_566
N12 Fe2 N42 C72 -143.6(6) .
O12 Fe2 N42 C72 130.5(5) .
O12 Fe2 N42 C72 -49.5(5) 2_566
C32 N12 C12 C22 -0.8(7) .
Fe2 N12 C12 C22 174.4(4) .
N12 C12 C22 N22 0.3(7) .
C32 N22 C22 C12 0.4(6) .
C102 N22 C22 C12 -179.4(5) .
C12 N12 C32 N22 1.1(6) .
Fe2 N12 C32 N22 -174.8(3) .
C12 N12 C32 C42 179.2(5) .
Fe2 N12 C32 C42 3.3(8) .
C22 N22 C32 N12 -0.9(6) .
C102 N22 C32 N12 178.9(5) .
C22 N22 C32 C42 -179.1(5) .
C102 N22 C32 C42 0.7(9) .
N12 C32 C42 C52 44.6(8) .
N22 C32 C42 C52 -137.6(5) .
N12 C32 C42 C82 -84.3(7) .
N22 C32 C42 C82 93.5(7) .
C72 N42 C52 N32 -0.6(7) .
Fe2 N42 C52 N32 -178.1(4) .
C72 N42 C52 C42 -179.9(5) .
Fe2 N42 C52 C42 2.6(8) .
C62 N32 C52 N42 0.3(7) .
C112 N32 C52 N42 179.4(6) .
C62 N32 C52 C42 179.7(5) .
C112 N32 C52 C42 -1.3(10) .
C32 C42 C52 N42 -48.1(8) .
C82 C42 C52 N42 80.2(7) .
C32 C42 C52 N32 132.7(6) .
C82 C42 C52 N32 -99.1(7) .
C52 N32 C62 C72 0.1(7) .
C112 N32 C62 C72 -179.1(6) .
N32 C62 C72 N42 -0.4(7) .
C52 N42 C72 C62 0.6(7) .
Fe2 N42 C72 C62 177.8(4) .
C32 C42 C82 C92 53.4(7) .
C52 C42 C82 C92 -73.8(7) .
Fe2 O12 C92 O22 161.1(4) .
Fe2 O12 C92 C82 -18.7(10) .
C122 O22 C92 O12 -3.4(8) .
C122 O22 C92 C82 176.5(5) .
C42 C82 C92 O12 19.8(9) .
C42 C82 C92 O22 -160.0(5) .
C92 O22 C122 C132 -164.5(5) .
O22 C122 C132 C142 170.2(6) .
N13 Fe3 O13 C93 -50.7(6) .
N13 Fe3 O13 C93 129.3(6) 2_656
N43 Fe3 O13 C93 -145.3(6) 2_656
N43 Fe3 O13 C93 34.7(6) .
N43 Fe3 N13 C33 144.9(5) 2_656
N43 Fe3 N13 C33 -35.1(5) .
O13 Fe3 N13 C33 50.9(5) .
O13 Fe3 N13 C33 -129.1(5) 2_656
N43 Fe3 N13 C13 -34.1(6) 2_656
N43 Fe3 N13 C13 145.9(6) .
O13 Fe3 N13 C13 -128.1(6) .
O13 Fe3 N13 C13 51.9(6) 2_656
N13 Fe3 N43 C53 36.9(4) .
N13 Fe3 N43 C53 -143.1(4) 2_656
O13 Fe3 N43 C53 -52.3(4) .
O13 Fe3 N43 C53 127.7(4) 2_656
N13 Fe3 N43 C73 -149.8(5) .
N13 Fe3 N43 C73 30.2(5) 2_656
O13 Fe3 N43 C73 121.1(5) .
O13 Fe3 N43 C73 -58.9(5) 2_656
C33 N13 C13 C23 -0.2(7) .
Fe3 N13 C13 C23 178.9(4) .
N13 C13 C23 N23 -0.1(7) .
C33 N23 C23 C13 0.4(7) .
C103 N23 C23 C13 179.0(6) .
C13 N13 C33 N23 0.4(7) .
Fe3 N13 C33 N23 -178.8(4) .
C13 N13 C33 C43 -179.9(6) .
Fe3 N13 C33 C43 0.8(8) .
C23 N23 C33 N13 -0.5(7) .
C103 N23 C33 N13 -179.1(6) .
C23 N23 C33 C43 179.9(5) .
C103 N23 C33 C43 1.2(9) .
N13 C33 C43 C53 45.4(8) .
N23 C33 C43 C53 -135.0(6) .
N13 C33 C43 C83 -82.8(7) .
N23 C33 C43 C83 96.9(7) .
C73 N43 C53 N33 -0.4(6) .
Fe3 N43 C53 N33 174.4(3) .
C73 N43 C53 C43 -178.9(5) .
Fe3 N43 C53 C43 -4.1(7) .
C63 N33 C53 N43 0.4(6) .
C113 N33 C53 N43 -179.7(5) .
C63 N33 C53 C43 179.0(5) .
C113 N33 C53 C43 -1.2(9) .
C33 C43 C53 N43 -43.2(8) .
C83 C43 C53 N43 85.5(7) .
C33 C43 C53 N33 138.5(5) .
C83 C43 C53 N33 -92.8(7) .
C53 N33 C63 C73 -0.3(6) .
C113 N33 C63 C73 179.9(5) .
N33 C63 C73 N43 0.0(7) .
C53 N43 C73 C63 0.2(7) .
Fe3 N43 C73 C63 -173.8(4) .
C53 C43 C83 C93 -54.3(7) .
C33 C43 C83 C93 73.3(7) .
Fe3 O13 C93 O23 -159.9(4) .
Fe3 O13 C93 C83 20.9(10) .
C123 O23 C93 O13 3.0(8) .
C123 O23 C93 C83 -177.6(5) .
C43 C83 C93 O13 -20.1(9) .
C43 C83 C93 O23 160.6(5) .
C93 O23 C123 C133 162.2(6) .
O23 C123 C133 C143 -172.7(6) .
N44 Fe4 O14 C94 -130.1(6) 2_665
N44 Fe4 O14 C94 49.9(6) .
N14 Fe4 O14 C94 -35.5(6) .
N14 Fe4 O14 C94 144.5(6) 2_665
N44 Fe4 N14 C34 144.0(5) 2_665
N44 Fe4 N14 C34 -36.0(5) .
O14 Fe4 N14 C34 -128.2(5) 2_665
O14 Fe4 N14 C34 51.8(5) .
N44 Fe4 N14 C14 -34.2(5) 2_665
N44 Fe4 N14 C14 145.8(5) .
O14 Fe4 N14 C14 53.5(5) 2_665
O14 Fe4 N14 C14 -126.5(5) .
N14 Fe4 N44 C54 39.6(4) .
N14 Fe4 N44 C54 -140.4(4) 2_665
O14 Fe4 N44 C54 133.1(4) 2_665
O14 Fe4 N44 C54 -46.9(4) .
N14 Fe4 N44 C74 -150.8(5) .
N14 Fe4 N44 C74 29.2(5) 2_665
O14 Fe4 N44 C74 -57.4(5) 2_665
O14 Fe4 N44 C74 122.6(5) .
C34 N14 C14 C24 0.1(7) .
Fe4 N14 C14 C24 178.6(4) .
N14 C14 C24 N24 -0.2(7) .
C34 N24 C24 C14 0.2(7) .
C104 N24 C24 C14 -179.2(6) .
C14 N14 C34 N24 0.0(7) .
Fe4 N14 C34 N24 -178.7(4) .
C14 N14 C34 C44 -179.1(6) .
Fe4 N14 C34 C44 2.3(8) .
C24 N24 C34 N14 -0.1(7) .
C104 N24 C34 N14 179.2(6) .
C24 N24 C34 C44 179.0(5) .
C104 N24 C34 C44 -1.7(10) .
N14 C34 C44 C54 42.3(8) .
N24 C34 C44 C54 -136.6(6) .
N14 C34 C44 C84 -85.9(7) .
N24 C34 C44 C84 95.2(7) .
C74 N44 C54 N34 0.4(7) .
Fe4 N44 C54 N34 172.3(4) .
C74 N44 C54 C44 178.4(6) .
Fe4 N44 C54 C44 -9.7(8) .
C64 N34 C54 N44 -0.4(7) .
C114 N34 C54 N44 178.8(5) .
C64 N34 C54 C44 -178.4(5) .
C114 N34 C54 C44 0.8(9) .
C34 C44 C54 N44 -37.9(8) .
C84 C44 C54 N44 90.3(7) .
C34 C44 C54 N34 139.9(6) .
C84 C44 C54 N34 -91.9(7) .
C54 N34 C64 C74 0.2(7) .
C114 N34 C64 C74 -179.0(6) .
N34 C64 C74 N44 0.0(7) .
C54 N44 C74 C64 -0.3(7) .
Fe4 N44 C74 C64 -171.0(4) .
C54 C44 C84 C94 -68.2(7) .
C34 C44 C84 C94 60.2(7) .
Fe4 O14 C94 O24 166.6(4) .
Fe4 O14 C94 C84 -14.5(10) .
C124 O24 C94 O14 1.2(8) .
C124 O24 C94 C84 -177.9(5) .
C44 C84 C94 O14 10.8(9) .
C44 C84 C94 O24 -170.1(5) .
C94 O24 C124 C134 83.9(7) .
O24 C124 C134 C144 62.6(8) .
O15 S5 C5 F15 58.6(6) .
O25 S5 C5 F15 -63.3(5) .
O35 S5 C5 F15 178.9(5) .
O15 S5 C5 F25 -63.4(5) .
O25 S5 C5 F25 174.7(5) .
O35 S5 C5 F25 56.9(5) .
O15 S5 C5 F35 178.0(5) .
O25 S5 C5 F35 56.1(5) .
O35 S5 C5 F35 -61.7(5) .
O36 S6 C6 F26 178.8(4) .
O16 S6 C6 F26 58.0(5) .
O26 S6 C6 F26 -61.8(5) .
O36 S6 C6 F36 -61.6(5) .
O16 S6 C6 F36 177.6(5) .
O26 S6 C6 F36 57.8(5) .
O36 S6 C6 F16 60.8(5) .
O16 S6 C6 F16 -60.0(5) .
O26 S6 C6 F16 -179.8(5) .
O37 S7 C7 F27 -58.1(5) .
O17 S7 C7 F27 63.6(5) .
O27 S7 C7 F27 -177.5(5) .
O37 S7 C7 F17 -178.7(4) .
O17 S7 C7 F17 -56.9(5) .
O27 S7 C7 F17 61.9(5) .
O37 S7 C7 F37 62.2(5) .
O17 S7 C7 F37 -176.1(4) .
O27 S7 C7 F37 -57.3(5) .
O18 S8 C8 F28B -167.3(8) .
O38 S8 C8 F28B 73.3(8) .
O28 S8 C8 F28B -46.8(8) .
O18 S8 C8 F18A -74.3(7) .
O38 S8 C8 F18A 166.3(7) .
O28 S8 C8 F18A 46.2(7) .
O18 S8 C8 F38A 47.7(7) .
O38 S8 C8 F38A -71.7(7) .
O28 S8 C8 F38A 168.2(7) .
O18 S8 C8 F38B 75.3(7) .
O38 S8 C8 F38B -44.1(7) .
O28 S8 C8 F38B -164.2(7) .
O18 S8 C8 F18B -45.7(7) .
O38 S8 C8 F18B -165.1(7) .
O28 S8 C8 F18B 74.8(7) .
O18 S8 C8 F28A 170.9(7) .
O38 S8 C8 F28A 51.5(7) .
O28 S8 C8 F28A -68.6(7) .
